data_4111409
loop_
_publ_author_name
'Jaime A. Pool'
'Brian L. Scott'
'Jaqueline L. Kiplinger'

_publ_contact_author 'Jaqueline L. Kiplinger'
_publ_contact_author_email kiplinger@lanl.gov
_publ_section_title
;
 A New Mode of Reactivity for Pyridine N-Oxide: C-H Activation with
 Uranium(IV) and Thorium(IV) Bis(alkyl) Complexes
;
_journal_name_full 'Journal of the American Chemical Society'
_journal_page_first 1338
_journal_page_last 1339
_journal_paper_doi 10.1021/ja044153o
_journal_volume 127
_journal_year 2005
_chemical_formula_sum 'C32 H41 N O Th'
_chemical_formula_weight 687.70
_chemical_name_systematic
; 
 ? 
;
_space_group_IT_number 14
_symmetry_cell_setting monoclinic
_symmetry_space_group_name_Hall '-P 2yn'
_symmetry_space_group_name_H-M 'P 1 21/n 1'
_atom_sites_solution_hydrogens geom
_atom_sites_solution_primary direct
_atom_sites_solution_secondary difmap
_audit_creation_method SHELXL-97
_cell_angle_alpha 90.00
_cell_angle_beta 93.6720(10)
_cell_angle_gamma 90.00
_cell_formula_units_Z 4
_cell_length_a 10.4583(4)
_cell_length_b 23.2441(8)
_cell_length_c 11.4942(4)
_cell_measurement_temperature 200(2)
_cell_volume 2788.43(17)
_computing_cell_refinement 'SAINT+ V7.06A (Bruker 2003)'
_computing_data_collection 'APEX II, V1.0-8 (Bruker 2003)'
_computing_data_reduction 'SAINT+ V7.06A (Bruker 2003)'
_computing_molecular_graphics 'SHELXTL 5.10 (Bruker, 1997)'
_computing_publication_material 'SHELXTL 5.10 (Bruker, 1997)'
_computing_structure_refinement 'SHELXL-97 (Sheldrick, 1997)'
_computing_structure_solution 'SHELXS-97 (Sheldrick, 1990)'
_diffrn_ambient_temperature 200(2)
_diffrn_detector_area_resol_mean 0
_diffrn_measured_fraction_theta_full 1.000
_diffrn_measured_fraction_theta_max 0.927
_diffrn_measurement_device_type 'Bruker APEX II CCD'
_diffrn_measurement_method '\w scans'
_diffrn_radiation_monochromator graphite
_diffrn_radiation_source 'fine-focus sealed tube'
_diffrn_radiation_type MoK\a
_diffrn_radiation_wavelength 0.71073
_diffrn_reflns_av_R_equivalents 0.0302
_diffrn_reflns_av_sigmaI/netI 0.0300
_diffrn_reflns_limit_h_max 13
_diffrn_reflns_limit_h_min -13
_diffrn_reflns_limit_k_max 31
_diffrn_reflns_limit_k_min -30
_diffrn_reflns_limit_l_max 15
_diffrn_reflns_limit_l_min -15
_diffrn_reflns_number 27423
_diffrn_reflns_theta_full 25.00
_diffrn_reflns_theta_max 28.96
_diffrn_reflns_theta_min 1.75
_diffrn_standards_decay_% '< 2'
_diffrn_standards_interval_count 0
_diffrn_standards_interval_time 0
_diffrn_standards_number 0
_exptl_absorpt_coefficient_mu 5.372
_exptl_absorpt_correction_T_max 0.5650
_exptl_absorpt_correction_T_min 0.4130
_exptl_absorpt_correction_type multi-scan
_exptl_absorpt_process_details 'SADABS v2.03 (Sheldrick, 2001)'
_exptl_crystal_colour orange
_exptl_crystal_density_diffrn 1.638
_exptl_crystal_description 'parallelpiped fragment'
_exptl_crystal_F_000 1352
_exptl_crystal_size_max 0.20
_exptl_crystal_size_mid 0.20
_exptl_crystal_size_min 0.12
_refine_diff_density_max 0.994
_refine_diff_density_min -0.765
_refine_diff_density_rms 0.112
_refine_ls_extinction_method none
_refine_ls_goodness_of_fit_ref 1.137
_refine_ls_hydrogen_treatment mixed
_refine_ls_matrix_type full
_refine_ls_number_parameters 322
_refine_ls_number_reflns 6861
_refine_ls_number_restraints 0
_refine_ls_restrained_S_all 1.137
_refine_ls_R_factor_all 0.0319
_refine_ls_R_factor_gt 0.0231
_refine_ls_shift/su_max 0.002
_refine_ls_shift/su_mean 0.000
_refine_ls_structure_factor_coef Fsqd
_refine_ls_weighting_details 'calc w=1/[\s^2^(Fo^2^)+(0.0323P)^2^+0.0000P] where P=(Fo^2^+2Fc^2^)/3'
_refine_ls_weighting_scheme calc
_refine_ls_wR_factor_gt 0.0595
_refine_ls_wR_factor_ref 0.0614
_reflns_number_gt 5676
_reflns_number_total 6861
_reflns_threshold_expression >2sigma(I)
_cod_data_source_file ja044153osi20041110_110707_4.cif
_cod_data_source_block apx030
_cod_original_sg_symbol_H-M 'P 21/n'
_cod_database_code 4111409

loop_
_symmetry_equiv_pos_as_xyz
'x, y, z'
'-x+1/2, y+1/2, -z+1/2'
'-x, -y, -z'
'x-1/2, -y-1/2, z-1/2'

loop_
_atom_site_label
_atom_site_type_symbol
_atom_site_fract_x
_atom_site_fract_y
_atom_site_fract_z
_atom_site_U_iso_or_equiv
_atom_site_adp_type
_atom_site_occupancy
_atom_site_symmetry_multiplicity
_atom_site_calc_flag
_atom_site_refinement_flags
Th1 Th 0.651234(10) 0.136876(4) 0.697667(9) 0.01459(4) Uani 1 1 d .
N1 N 0.4761(3) 0.06121(12) 0.8215(2) 0.0241(6) Uani 1 1 d .
O1 O 0.5761(2) 0.04420(10) 0.7598(2) 0.0276(6) Uani 1 1 d .
C1 C 0.4439(3) 0.19649(13) 0.5865(3) 0.0184(6) Uani 1 1 d .
C2 C 0.4300(3) 0.13977(13) 0.5410(3) 0.0184(6) Uani 1 1 d .
C3 C 0.5318(3) 0.12983(13) 0.4679(3) 0.0190(7) Uani 1 1 d .
C4 C 0.6108(3) 0.18007(14) 0.4686(3) 0.0198(7) Uani 1 1 d .
C5 C 0.5542(3) 0.22162(13) 0.5407(3) 0.0183(6) Uani 1 1 d .
C6 C 0.3538(3) 0.22864(14) 0.6604(3) 0.0241(7) Uani 1 1 d .
H6A H 0.3883 0.2661 0.6788 0.036 Uiso 1 1 calc R
H6B H 0.3437 0.2077 0.7312 0.036 Uiso 1 1 calc R
H6C H 0.2720 0.2326 0.6184 0.036 Uiso 1 1 calc R
C7 C 0.3214(3) 0.09910(14) 0.5596(3) 0.0244(7) Uani 1 1 d .
H7A H 0.3350 0.0637 0.5191 0.037 Uiso 1 1 calc R
H7B H 0.2422 0.1161 0.5301 0.037 Uiso 1 1 calc R
H7C H 0.3176 0.0915 0.6414 0.037 Uiso 1 1 calc R
C8 C 0.5417(3) 0.07926(14) 0.3880(3) 0.0249(7) Uani 1 1 d .
H8A H 0.4787 0.0510 0.4052 0.037 Uiso 1 1 calc R
H8B H 0.6257 0.0627 0.3989 0.037 Uiso 1 1 calc R
H8C H 0.5272 0.0917 0.3086 0.037 Uiso 1 1 calc R
C9 C 0.7234(3) 0.18992(15) 0.3976(3) 0.0269(8) Uani 1 1 d .
H9A H 0.7589 0.2273 0.4149 0.040 Uiso 1 1 calc R
H9B H 0.6966 0.1878 0.3162 0.040 Uiso 1 1 calc R
H9C H 0.7871 0.1610 0.4159 0.040 Uiso 1 1 calc R
C10 C 0.5887(3) 0.28382(14) 0.5521(3) 0.0248(7) Uani 1 1 d .
H10A H 0.5358 0.3018 0.6069 0.037 Uiso 1 1 calc R
H10B H 0.5754 0.3023 0.4776 0.037 Uiso 1 1 calc R
H10C H 0.6771 0.2873 0.5793 0.037 Uiso 1 1 calc R
C11 C 0.8164(3) 0.22332(15) 0.7963(3) 0.0234(7) Uani 1 1 d .
C12 C 0.8932(3) 0.17267(14) 0.7943(3) 0.0213(7) Uani 1 1 d .
C13 C 0.8467(3) 0.13393(13) 0.8773(3) 0.0196(7) Uani 1 1 d .
C14 C 0.7414(3) 0.16031(14) 0.9287(3) 0.0209(7) Uani 1 1 d .
C15 C 0.7227(3) 0.21554(14) 0.8786(3) 0.0230(7) Uani 1 1 d .
C16 C 0.8519(3) 0.27974(15) 0.7403(3) 0.0314(8) Uani 1 1 d .
H16A H 0.9179 0.2731 0.6876 0.047 Uiso 1 1 calc R
H16B H 0.8823 0.3063 0.7997 0.047 Uiso 1 1 calc R
H16C H 0.7778 0.2955 0.6982 0.047 Uiso 1 1 calc R
C17 C 1.0101(3) 0.16654(17) 0.7277(3) 0.0311(8) Uani 1 1 d .
H17A H 1.0458 0.1288 0.7403 0.047 Uiso 1 1 calc R
H17B H 1.0720 0.1950 0.7537 0.047 Uiso 1 1 calc R
H17C H 0.9877 0.1718 0.6461 0.047 Uiso 1 1 calc R
C18 C 0.9042(3) 0.07616(13) 0.9128(3) 0.0230(7) Uani 1 1 d .
H18A H 0.9744 0.0677 0.8657 0.034 Uiso 1 1 calc R
H18B H 0.8401 0.0468 0.9018 0.034 Uiso 1 1 calc R
H18C H 0.9345 0.0774 0.9934 0.034 Uiso 1 1 calc R
C19 C 0.6757(4) 0.13561(14) 1.0304(3) 0.0258(7) Uani 1 1 d .
H19A H 0.6075 0.1607 1.0501 0.039 Uiso 1 1 calc R
H19B H 0.7365 0.1319 1.0962 0.039 Uiso 1 1 calc R
H19C H 0.6412 0.0984 1.0098 0.039 Uiso 1 1 calc R
C20 C 0.6262(3) 0.25998(15) 0.9124(3) 0.0312(8) Uani 1 1 d .
H20A H 0.5740 0.2441 0.9701 0.047 Uiso 1 1 calc R
H20B H 0.5729 0.2708 0.8449 0.047 Uiso 1 1 calc R
H20C H 0.6705 0.2933 0.9438 0.047 Uiso 1 1 calc R
C21 C 0.7804(4) 0.06016(15) 0.5940(3) 0.0248(7) Uani 1 1 d .
H21A H 0.829(5) 0.083(2) 0.525(4) 0.080 Uiso 1 1 d .
H21B H 0.700(5) 0.043(2) 0.563(4) 0.080 Uiso 1 1 d .
C22 C 0.8693(3) 0.01658(14) 0.6472(3) 0.0237(7) Uani 1 1 d .
C23 C 1.0007(3) 0.01934(16) 0.6374(3) 0.0314(8) Uani 1 1 d .
H23 H 1.0344 0.0498 0.5967 0.038 Uiso 1 1 calc R
C24 C 1.0830(4) -0.0217(2) 0.6864(3) 0.0471(12) Uani 1 1 d .
H24 H 1.1706 -0.0185 0.6782 0.056 Uiso 1 1 calc R
C25 C 1.0362(5) -0.0680(2) 0.7480(3) 0.0504(13) Uani 1 1 d .
H25 H 1.0914 -0.0956 0.7814 0.060 Uiso 1 1 calc R
C26 C 0.9049(4) -0.07172(17) 0.7581(3) 0.0411(10) Uani 1 1 d .
H26 H 0.8715 -0.1024 0.7984 0.049 Uiso 1 1 calc R
C27 C 0.8232(3) -0.03039(14) 0.7088(3) 0.0259(7) Uani 1 1 d .
H27 H 0.7355 -0.0338 0.7166 0.031 Uiso 1 1 calc R
C28 C 0.4589(3) 0.11870(14) 0.8283(3) 0.0200(7) Uani 1 1 d .
C29 C 0.3562(3) 0.13418(14) 0.8941(3) 0.0257(7) Uani 1 1 d .
H29 H 0.3387 0.1731 0.9036 0.031 Uiso 1 1 calc R
C30 C 0.2800(4) 0.09462(16) 0.9452(3) 0.0365(9) Uani 1 1 d .
H30 H 0.2129 0.1066 0.9887 0.044 Uiso 1 1 calc R
C31 C 0.3045(4) 0.03715(17) 0.9311(4) 0.0505(12) Uani 1 1 d .
H31 H 0.2533 0.0097 0.9644 0.061 Uiso 1 1 calc R
C32 C 0.4034(4) 0.02051(16) 0.8687(4) 0.0448(11) Uani 1 1 d .
H32 H 0.4209 -0.0183 0.8584 0.054 Uiso 1 1 calc R

loop_
_atom_site_aniso_label
_atom_site_aniso_U_11
_atom_site_aniso_U_22
_atom_site_aniso_U_33
_atom_site_aniso_U_23
_atom_site_aniso_U_13
_atom_site_aniso_U_12
Th1 0.01305(6) 0.01457(6) 0.01606(6) -0.00043(4) 0.00027(4) -0.00073(4)
N1 0.0235(15) 0.0219(14) 0.0276(15) -0.0010(12) 0.0068(13) -0.0025(12)
O1 0.0266(13) 0.0190(12) 0.0391(15) -0.0008(10) 0.0168(11) 0.0009(10)
C1 0.0167(15) 0.0161(15) 0.0220(16) 0.0009(12) -0.0031(13) 0.0028(12)
C2 0.0153(15) 0.0218(16) 0.0174(15) -0.0004(12) -0.0044(12) -0.0008(12)
C3 0.0167(15) 0.0231(17) 0.0166(15) 0.0002(12) -0.0031(12) 0.0034(12)
C4 0.0220(16) 0.0211(16) 0.0157(15) 0.0053(13) -0.0026(13) 0.0029(13)
C5 0.0184(16) 0.0171(15) 0.0191(15) 0.0031(12) -0.0005(13) -0.0004(12)
C6 0.0228(17) 0.0249(17) 0.0244(17) 0.0003(14) 0.0000(14) 0.0045(14)
C7 0.0171(16) 0.0257(18) 0.0299(18) -0.0002(14) -0.0026(14) -0.0012(13)
C8 0.0238(17) 0.0278(18) 0.0227(17) -0.0064(14) -0.0029(14) 0.0034(14)
C9 0.0266(18) 0.0287(19) 0.0261(18) 0.0047(15) 0.0065(15) 0.0049(15)
C10 0.0263(18) 0.0206(17) 0.0266(18) 0.0027(14) -0.0063(15) -0.0008(14)
C11 0.0225(17) 0.0221(17) 0.0244(17) -0.0022(13) -0.0065(14) -0.0073(13)
C12 0.0153(15) 0.0244(18) 0.0239(17) -0.0016(13) -0.0021(13) -0.0051(13)
C13 0.0170(15) 0.0211(16) 0.0198(16) 0.0007(13) -0.0056(13) -0.0017(13)
C14 0.0224(17) 0.0216(16) 0.0184(16) -0.0012(13) -0.0005(13) -0.0021(14)
C15 0.0245(17) 0.0213(17) 0.0225(17) -0.0024(13) -0.0045(14) -0.0024(14)
C16 0.033(2) 0.0272(19) 0.033(2) 0.0077(16) -0.0119(16) -0.0124(16)
C17 0.0230(19) 0.038(2) 0.032(2) 0.0065(16) 0.0005(16) -0.0102(16)
C18 0.0234(17) 0.0234(17) 0.0217(16) -0.0002(13) -0.0021(14) -0.0004(14)
C19 0.0283(19) 0.0308(19) 0.0183(16) -0.0035(14) 0.0018(14) -0.0003(15)
C20 0.036(2) 0.0268(19) 0.0299(19) -0.0065(15) -0.0086(16) 0.0091(16)
C21 0.0263(19) 0.0242(18) 0.0241(18) 0.0002(14) 0.0032(15) 0.0067(15)
C22 0.0249(17) 0.0236(17) 0.0228(17) -0.0087(13) 0.0017(14) 0.0062(14)
C23 0.0259(18) 0.039(2) 0.0296(19) -0.0091(16) 0.0018(16) 0.0054(16)
C24 0.027(2) 0.081(3) 0.033(2) -0.021(2) -0.0044(18) 0.025(2)
C25 0.059(3) 0.065(3) 0.025(2) -0.005(2) -0.008(2) 0.046(2)
C26 0.062(3) 0.031(2) 0.030(2) -0.0022(16) 0.004(2) 0.020(2)
C27 0.0308(19) 0.0225(17) 0.0242(17) -0.0049(14) 0.0004(15) 0.0049(15)
C28 0.0177(16) 0.0183(15) 0.0241(17) 0.0008(13) 0.0016(13) -0.0004(13)
C29 0.0237(18) 0.0243(18) 0.0295(19) 0.0029(14) 0.0037(15) 0.0021(14)
C30 0.032(2) 0.036(2) 0.044(2) 0.0036(18) 0.0188(18) 0.0029(17)
C31 0.051(3) 0.032(2) 0.072(3) 0.010(2) 0.036(2) -0.006(2)
C32 0.053(3) 0.0200(19) 0.064(3) 0.0069(18) 0.028(2) -0.0061(18)

loop_
_atom_type_symbol
_atom_type_description
_atom_type_scat_dispersion_real
_atom_type_scat_dispersion_imag
_atom_type_scat_source
C C 0.0033 0.0016 'International Tables Vol C Tables 4.2.6.8 and 6.1.1.4'
H H 0.0000 0.0000 'International Tables Vol C Tables 4.2.6.8 and 6.1.1.4'
N N 0.0061 0.0033 'International Tables Vol C Tables 4.2.6.8 and 6.1.1.4'
O O 0.0106 0.0060 'International Tables Vol C Tables 4.2.6.8 and 6.1.1.4'
Th Th -7.2400 8.8979 'International Tables Vol C Tables 4.2.6.8 and 6.1.1.4'

loop_
_geom_angle_atom_site_label_1
_geom_angle_atom_site_label_2
_geom_angle_atom_site_label_3
_geom_angle
O1 Th1 C21 73.11(9)
O1 Th1 C28 53.91(9)
C21 Th1 C28 126.75(11)
O1 Th1 C1 108.53(9)
C21 Th1 C1 122.90(10)
C28 Th1 C1 75.05(10)
O1 Th1 C13 89.79(9)
C21 Th1 C13 86.83(10)
C28 Th1 C13 97.12(10)
C1 Th1 C13 148.14(9)
O1 Th1 C14 89.40(9)
C21 Th1 C14 114.64(10)
C28 Th1 C14 73.35(10)
C1 Th1 C14 122.40(9)
C13 Th1 C14 29.28(9)
O1 Th1 C5 134.60(9)
C21 Th1 C5 111.46(10)
C28 Th1 C5 102.81(9)
C1 Th1 C5 29.31(8)
C13 Th1 C5 134.64(9)
C14 Th1 C5 123.68(9)
O1 Th1 C12 116.53(9)
C21 Th1 C12 84.41(11)
C28 Th1 C12 121.58(10)
C1 Th1 C12 132.81(9)
C13 Th1 C12 29.19(9)
C14 Th1 C12 48.23(9)
C5 Th1 C12 108.85(9)
O1 Th1 C4 124.06(9)
C21 Th1 C4 82.32(10)
C28 Th1 C4 121.13(10)
C1 Th1 C4 48.37(9)
C13 Th1 C4 138.73(9)
C14 Th1 C4 146.32(10)
C5 Th1 C4 29.28(9)
C12 Th1 C4 109.81(9)
O1 Th1 C15 115.72(9)
C21 Th1 C15 131.70(11)
C28 Th1 C15 81.91(10)
C1 Th1 C15 100.08(9)
C13 Th1 C15 48.06(9)
C14 Th1 C15 29.03(9)
C5 Th1 C15 94.95(10)
C12 Th1 C15 48.20(10)
C4 Th1 C15 118.14(9)
O1 Th1 C11 135.59(9)
C21 Th1 C11 110.57(11)
C28 Th1 C11 110.80(10)
C1 Th1 C11 105.34(9)
C13 Th1 C11 47.83(9)
C14 Th1 C11 47.73(9)
C5 Th1 C11 86.89(9)
C12 Th1 C11 29.19(10)
C4 Th1 C11 99.88(9)
C15 Th1 C11 28.93(9)
O1 Th1 C2 86.63(9)
C21 Th1 C2 98.80(10)
C28 Th1 C2 75.12(10)
C1 Th1 C2 29.15(8)
C13 Th1 C2 172.13(9)
C14 Th1 C2 143.51(9)
C5 Th1 C2 48.07(9)
C12 Th1 C2 156.32(9)
C4 Th1 C2 48.18(9)
C15 Th1 C2 128.02(9)
C11 Th1 C2 133.37(9)
C32 N1 C28 126.1(3)
C32 N1 O1 118.5(3)
C28 N1 O1 115.3(3)
C32 N1 Th1 171.6(2)
C28 N1 Th1 61.99(17)
O1 N1 Th1 53.35(13)
N1 O1 Th1 99.81(16)
C2 C1 C5 108.1(3)
C2 C1 C6 127.9(3)
C5 C1 C6 123.8(3)
C2 C1 Th1 76.57(17)
C5 C1 Th1 75.57(17)
C6 C1 Th1 118.7(2)
C3 C2 C1 107.8(3)
C3 C2 C7 125.8(3)
C1 C2 C7 126.2(3)
C3 C2 Th1 76.09(18)
C1 C2 Th1 74.28(17)
C7 C2 Th1 119.2(2)
C2 C3 C4 108.6(3)
C2 C3 C8 125.1(3)
C4 C3 C8 125.5(3)
C2 C3 Th1 75.09(18)
C4 C3 Th1 74.32(17)
C8 C3 Th1 124.7(2)
C5 C4 C3 107.2(3)
C5 C4 C9 125.8(3)
C3 C4 C9 126.7(3)
C5 C4 Th1 75.05(17)
C3 C4 Th1 76.50(17)
C9 C4 Th1 119.2(2)
C1 C5 C4 108.3(3)
C1 C5 C10 124.2(3)
C4 C5 C10 126.9(3)
C1 C5 Th1 75.12(17)
C4 C5 Th1 75.68(17)
C10 C5 Th1 123.0(2)
C15 C11 C12 108.6(3)
C15 C11 C16 126.3(3)
C12 C11 C16 123.6(3)
C15 C11 Th1 75.35(18)
C12 C11 Th1 74.82(18)
C16 C11 Th1 127.0(2)
C13 C12 C11 107.2(3)
C13 C12 C17 127.7(3)
C11 C12 C17 124.6(3)
C13 C12 Th1 74.97(18)
C11 C12 Th1 75.99(18)
C17 C12 Th1 120.9(2)
C12 C13 C14 108.3(3)
C12 C13 C18 126.5(3)
C14 C13 C18 125.0(3)
C12 C13 Th1 75.84(18)
C14 C13 Th1 75.42(18)
C18 C13 Th1 118.4(2)
C15 C14 C13 108.2(3)
C15 C14 C19 127.1(3)
C13 C14 C19 124.2(3)
C15 C14 Th1 76.27(19)
C13 C14 Th1 75.30(18)
C19 C14 Th1 121.1(2)
C14 C15 C11 107.7(3)
C14 C15 C20 126.3(3)
C11 C15 C20 125.9(3)
C14 C15 Th1 74.70(18)
C11 C15 Th1 75.71(18)
C20 C15 Th1 118.7(2)
C22 C21 Th1 128.1(2)
C23 C22 C27 116.8(3)
C23 C22 C21 122.3(3)
C27 C22 C21 120.9(3)
C24 C23 C22 122.0(4)
C23 C24 C25 120.7(4)
C26 C25 C24 118.2(4)
C27 C26 C25 120.7(4)
C26 C27 C22 121.6(4)
N1 C28 C29 113.3(3)
N1 C28 Th1 90.9(2)
C29 C28 Th1 155.8(2)
C30 C29 C28 123.0(3)
C31 C30 C29 118.9(3)
C32 C31 C30 119.7(4)
N1 C32 C31 118.8(4)

loop_
_geom_bond_atom_site_label_1
_geom_bond_atom_site_label_2
_geom_bond_distance
Th1 O1 2.416(2)
Th1 C21 2.575(3)
Th1 C28 2.621(3)
Th1 C1 2.811(3)
Th1 C13 2.812(3)
Th1 C14 2.814(3)
Th1 C5 2.816(3)
Th1 C12 2.823(3)
Th1 C4 2.825(3)
Th1 C15 2.834(3)
Th1 C11 2.838(3)
Th1 C2 2.840(3)
N1 C32 1.349(4)
N1 C28 1.351(4)
N1 O1 1.360(3)
C1 C2 1.422(4)
C1 C5 1.424(4)
C1 C6 1.507(4)
C2 C3 1.417(4)
C2 C7 1.504(4)
C3 C4 1.430(4)
C3 C8 1.500(4)
C4 C5 1.426(4)
C4 C9 1.493(4)
C5 C10 1.494(4)
C11 C15 1.417(5)
C11 C12 1.427(5)
C11 C16 1.517(4)
C12 C13 1.420(4)
C12 C17 1.490(5)
C13 C14 1.422(5)
C13 C18 1.516(4)
C14 C15 1.415(5)
C14 C19 1.508(5)
C15 C20 1.512(4)
C21 C22 1.481(5)
C22 C23 1.388(5)
C22 C27 1.403(5)
C23 C24 1.381(5)
C24 C25 1.393(6)
C25 C26 1.388(6)
C26 C27 1.383(5)
C28 C29 1.400(5)
C29 C30 1.373(5)
C30 C31 1.372(5)
C31 C32 1.352(5)
